data_7130929
loop_
_publ_author_name
'Lefarth, Jens'
'Haseloer, Alexander'
'Kletsch, Lukas'
'Klein, Axel'
'Neud\"orfl, J\"org-Martin'
'Griesbeck, Axel'

_publ_section_title
;
 From energy transfer to electron transfer photocatalysis
 (PenT\\rightarrow PET): oxidative cyclobutane cleavage alters the product
 composition
;
_journal_name_full 'Chemical Communications'
_journal_paper_doi 10.1039/D2CC04693H
_journal_year 2022
_chemical_formula_moiety 'C19 H18 O2'
_chemical_formula_sum 'C19 H18 O2'
_chemical_formula_weight 278.33
_space_group_crystal_system monoclinic
_space_group_IT_number 14
_space_group_name_Hall '-P 2ybc'
_space_group_name_H-M_alt 'P 1 21/c 1'
_atom_sites_solution_hydrogens geom
_audit_creation_method SHELXL-2014/7
_audit_update_record
;
2022-07-27 deposited with the CCDC.	2022-10-28 downloaded from the CCDC.
;
_cell_angle_alpha 90
_cell_angle_beta 104.1592(11)
_cell_angle_gamma 90
_cell_formula_units_Z 4
_cell_length_a 13.1123(4)
_cell_length_b 5.8889(2)
_cell_length_c 19.6384(5)
_cell_measurement_reflns_used 9876
_cell_measurement_temperature 100(2)
_cell_measurement_theta_max 72.06
_cell_measurement_theta_min 3.48
_cell_volume 1470.35(8)
_computing_cell_refinement 'Bruker APEX 3'
_computing_data_collection 'Bruker APEX 3'
_computing_data_reduction 'Bruker APEX 3'
_computing_molecular_graphics 'SCHAKAL99 (E. Keller 1999)'
_computing_publication_material 'PLATON (A. L. Spek 1980-2015)'
_computing_structure_refinement
;
SHELXL-2014/7 (Sheldrick, 2014)
SHELXLE (C. B. Huebschle 2016)'
;
_computing_structure_solution 'SHELXT  (Sheldrick, 2015)'
_diffrn_ambient_temperature 100(2)
_diffrn_measured_fraction_theta_full 0.999
_diffrn_measured_fraction_theta_max 0.998
_diffrn_measurement_device_type 'Bruker D8 Venture'
_diffrn_measurement_method 'phi / omega scans'
_diffrn_radiation_type CuK\a
_diffrn_radiation_wavelength 1.54178
_diffrn_reflns_av_R_equivalents 0.0510
_diffrn_reflns_av_unetI/netI 0.0297
_diffrn_reflns_Laue_measured_fraction_full 0.999
_diffrn_reflns_Laue_measured_fraction_max 0.998
_diffrn_reflns_limit_h_max 15
_diffrn_reflns_limit_h_min -16
_diffrn_reflns_limit_k_max 7
_diffrn_reflns_limit_k_min -7
_diffrn_reflns_limit_l_max 24
_diffrn_reflns_limit_l_min -20
_diffrn_reflns_number 17310
_diffrn_reflns_point_group_measured_fraction_full 0.999
_diffrn_reflns_point_group_measured_fraction_max 0.998
_diffrn_reflns_theta_full 67.679
_diffrn_reflns_theta_max 72.116
_diffrn_reflns_theta_min 3.476
_diffrn_source 'micro focus'
_exptl_absorpt_coefficient_mu 0.633
_exptl_absorpt_correction_T_max 0.7536
_exptl_absorpt_correction_T_min 0.5950
_exptl_absorpt_correction_type multi-scan
_exptl_absorpt_process_details 'Bruker SADABS'
_exptl_crystal_colour colourless
_exptl_crystal_density_diffrn 1.257
_exptl_crystal_description platelet
_exptl_crystal_F_000 592
_exptl_crystal_size_max 0.400
_exptl_crystal_size_mid 0.150
_exptl_crystal_size_min 0.020
_refine_diff_density_max 0.234
_refine_diff_density_min -0.199
_refine_diff_density_rms 0.038
_refine_ls_extinction_method none
_refine_ls_goodness_of_fit_ref 1.040
_refine_ls_hydrogen_treatment constr
_refine_ls_matrix_type full
_refine_ls_number_parameters 190
_refine_ls_number_reflns 2898
_refine_ls_number_restraints 0
_refine_ls_restrained_S_all 1.040
_refine_ls_R_factor_all 0.0445
_refine_ls_R_factor_gt 0.0359
_refine_ls_shift/su_max 0.000
_refine_ls_shift/su_mean 0.000
_refine_ls_structure_factor_coef Fsqd
_refine_ls_weighting_details 'w=1/[\s^2^(Fo^2^)+(0.0295P)^2^+0.7578P] where P=(Fo^2^+2Fc^2^)/3'
_refine_ls_weighting_scheme calc
_refine_ls_wR_factor_gt 0.0826
_refine_ls_wR_factor_ref 0.0860
_reflns_Friedel_coverage 0.000
_reflns_number_gt 2561
_reflns_number_total 2898
_reflns_threshold_expression 'I > 2\s(I)'
_cod_data_source_file d2cc04693h2.cif
_cod_data_source_block jle296c
_cod_original_sg_symbol_H-M 'P 21/c'
_cod_database_code 7130929
_shelx_shelxl_version_number 2014/7
_shelx_space_group_comment
;
The symmetry employed for this shelxl refinement is uniquely defined
by the following loop, which should always be used as a source of
symmetry information in preference to the above space-group names.
They are only intended as comments.
;
_shelx_estimated_absorpt_t_min 0.786
_shelx_estimated_absorpt_t_max 0.987

loop_
_space_group_symop_operation_xyz
'x, y, z'
'-x, y+1/2, -z+1/2'
'-x, -y, -z'
'x, -y-1/2, z-1/2'

loop_
_atom_site_label
_atom_site_type_symbol
_atom_site_fract_x
_atom_site_fract_y
_atom_site_fract_z
_atom_site_U_iso_or_equiv
_atom_site_adp_type
_atom_site_occupancy
_atom_site_site_symmetry_order
_atom_site_calc_flag
_atom_site_refinement_flags_posn
_atom_site_refinement_flags_adp
_atom_site_refinement_flags_occupancy
_atom_site_disorder_assembly
_atom_site_disorder_group
O1 O 0.80364(7) 0.69235(16) 0.88513(4) 0.0214(2) Uani 1 1 d . . . . .
C1 C 0.91599(9) 0.7057(2) 0.89420(6) 0.0199(3) Uani 1 1 d . . . . .
H1A H 0.9496 0.7830 0.9388 0.024 Uiso 1 1 calc R U . . .
H1AB H 0.9334 0.7898 0.8549 0.024 Uiso 1 1 calc R U . . .
C2 C 0.95247(9) 0.4599(2) 0.89527(6) 0.0190(3) Uani 1 1 d . . . . .
H2A H 0.9595 0.3903 0.9421 0.023 Uiso 1 1 calc R U . . .
H2AB H 1.0204 0.4479 0.8820 0.023 Uiso 1 1 calc R U . . .
O2 O 0.87042(7) 0.03270(15) 0.72862(5) 0.0198(2) Uani 1 1 d . . . . .
C3 C 0.86353(9) 0.3506(2) 0.84026(6) 0.0157(2) Uani 1 1 d . . . . .
H3 H 0.8522 0.1855 0.8478 0.019 Uiso 1 1 calc R U . . .
C4 C 0.85698(9) 0.4183(2) 0.76321(6) 0.0135(2) Uani 1 1 d . . . . .
H4 H 0.9154 0.5251 0.7611 0.016 Uiso 1 1 calc R U . . .
C6 C 0.76721(9) 0.5053(2) 0.83975(6) 0.0168(2) Uani 1 1 d . . . . .
H6 H 0.7067 0.4228 0.8510 0.020 Uiso 1 1 calc R U . . .
C5 C 0.75205(9) 0.5558(2) 0.76000(6) 0.0143(2) Uani 1 1 d . . . . .
H5 H 0.7614 0.7210 0.7515 0.017 Uiso 1 1 calc R U . . .
C8 C 0.61227(9) 0.2522(2) 0.72291(7) 0.0187(3) Uani 1 1 d . . . . .
H8 H 0.6481 0.1606 0.7611 0.022 Uiso 1 1 calc R U . . .
C7 C 0.65305(9) 0.4650(2) 0.71202(6) 0.0146(2) Uani 1 1 d . . . . .
C9 C 0.51984(10) 0.1735(2) 0.67839(8) 0.0248(3) Uani 1 1 d . . . . .
H9 H 0.4926 0.0294 0.6866 0.030 Uiso 1 1 calc R U . . .
C10 C 0.46725(10) 0.3043(3) 0.62212(8) 0.0300(3) Uani 1 1 d . . . . .
H10 H 0.4040 0.2504 0.5918 0.036 Uiso 1 1 calc R U . . .
C11 C 0.50750(10) 0.5147(3) 0.61024(8) 0.0290(3) Uani 1 1 d . . . . .
H11 H 0.4722 0.6045 0.5714 0.035 Uiso 1 1 calc R U . . .
C12 C 0.59936(9) 0.5938(2) 0.65515(7) 0.0199(3) Uani 1 1 d . . . . .
H12 H 0.6261 0.7384 0.6469 0.024 Uiso 1 1 calc R U . . .
C13 C 0.85153(8) 0.2302(2) 0.71065(6) 0.0144(2) Uani 1 1 d . . . . .
C14 C 0.82182(9) 0.2923(2) 0.63456(6) 0.0142(2) Uani 1 1 d . . . . .
C15 C 0.77242(9) 0.1306(2) 0.58602(6) 0.0184(3) Uani 1 1 d . . . . .
H15 H 0.7573 -0.0152 0.6017 0.022 Uiso 1 1 calc R U . . .
C16 C 0.74507(10) 0.1807(2) 0.51478(7) 0.0224(3) Uani 1 1 d . . . . .
H16 H 0.7104 0.0702 0.4819 0.027 Uiso 1 1 calc R U . . .
C17 C 0.76855(10) 0.3934(2) 0.49163(6) 0.0199(3) Uani 1 1 d . . . . .
H17 H 0.7511 0.4272 0.4428 0.024 Uiso 1 1 calc R U . . .
C18 C 0.81729(10) 0.5553(2) 0.53964(6) 0.0198(3) Uani 1 1 d . . . . .
H18 H 0.8333 0.7002 0.5237 0.024 Uiso 1 1 calc R U . . .
C19 C 0.84303(9) 0.5071(2) 0.61122(6) 0.0176(2) Uani 1 1 d . . . . .
H19 H 0.8750 0.6201 0.6441 0.021 Uiso 1 1 calc R U . . .

loop_
_atom_site_aniso_label
_atom_site_aniso_U_11
_atom_site_aniso_U_22
_atom_site_aniso_U_33
_atom_site_aniso_U_23
_atom_site_aniso_U_13
_atom_site_aniso_U_12
O1 0.0189(4) 0.0263(5) 0.0183(4) -0.0080(4) 0.0031(3) 0.0018(4)
C1 0.0188(6) 0.0225(7) 0.0165(6) -0.0034(5) 0.0006(5) -0.0015(5)
C2 0.0181(6) 0.0228(7) 0.0145(6) 0.0019(5) 0.0008(4) 0.0017(5)
O2 0.0255(4) 0.0141(4) 0.0203(4) 0.0025(3) 0.0067(3) 0.0021(3)
C3 0.0182(6) 0.0161(6) 0.0126(5) 0.0024(5) 0.0035(4) 0.0001(5)
C4 0.0131(5) 0.0141(6) 0.0133(5) 0.0015(4) 0.0033(4) -0.0008(4)
C6 0.0160(5) 0.0208(6) 0.0139(5) -0.0021(5) 0.0044(4) -0.0013(5)
C5 0.0154(5) 0.0129(5) 0.0145(5) -0.0005(4) 0.0038(4) 0.0004(4)
C8 0.0177(6) 0.0170(6) 0.0224(6) 0.0004(5) 0.0069(5) 0.0002(5)
C7 0.0125(5) 0.0158(6) 0.0164(5) -0.0021(5) 0.0056(4) 0.0006(4)
C9 0.0191(6) 0.0194(7) 0.0374(8) -0.0050(6) 0.0100(5) -0.0057(5)
C10 0.0175(6) 0.0329(8) 0.0349(8) -0.0061(6) -0.0024(5) -0.0060(6)
C11 0.0203(6) 0.0331(8) 0.0284(7) 0.0060(6) -0.0039(5) 0.0004(6)
C12 0.0182(6) 0.0183(6) 0.0224(6) 0.0021(5) 0.0031(5) -0.0010(5)
C13 0.0107(5) 0.0156(6) 0.0179(6) 0.0013(5) 0.0053(4) -0.0008(4)
C14 0.0134(5) 0.0147(6) 0.0156(6) 0.0000(5) 0.0057(4) 0.0019(4)
C15 0.0220(6) 0.0140(6) 0.0195(6) -0.0001(5) 0.0058(5) -0.0013(5)
C16 0.0276(6) 0.0204(6) 0.0174(6) -0.0042(5) 0.0024(5) -0.0029(5)
C17 0.0231(6) 0.0232(7) 0.0138(6) 0.0011(5) 0.0051(5) 0.0030(5)
C18 0.0260(6) 0.0160(6) 0.0189(6) 0.0028(5) 0.0086(5) -0.0002(5)
C19 0.0217(6) 0.0151(6) 0.0164(6) -0.0010(5) 0.0057(5) -0.0018(5)

loop_
_atom_type_symbol
_atom_type_description
_atom_type_scat_dispersion_real
_atom_type_scat_dispersion_imag
_atom_type_scat_source
C C 0.0181 0.0091 'International Tables Vol C Tables 4.2.6.8 and 6.1.1.4'
H H 0.0000 0.0000 'International Tables Vol C Tables 4.2.6.8 and 6.1.1.4'
O O 0.0492 0.0322 'International Tables Vol C Tables 4.2.6.8 and 6.1.1.4'

loop_
_geom_angle_atom_site_label_1
_geom_angle_atom_site_label_2
_geom_angle_atom_site_label_3
_geom_angle
_geom_angle_site_symmetry_1
_geom_angle_site_symmetry_3
_geom_angle_publ_flag
C6 O1 C1 107.20(9) . . ?
O1 C1 C2 104.94(10) . . ?
O1 C1 H1A 110.8 . . ?
C2 C1 H1A 110.8 . . ?
O1 C1 H1AB 110.8 . . ?
C2 C1 H1AB 110.8 . . ?
H1A C1 H1AB 108.8 . . ?
C1 C2 C3 102.02(9) . . ?
C1 C2 H2A 111.4 . . ?
C3 C2 H2A 111.4 . . ?
C1 C2 H2AB 111.4 . . ?
C3 C2 H2AB 111.4 . . ?
H2A C2 H2AB 109.2 . . ?
C2 C3 C4 115.73(10) . . ?
C2 C3 C6 103.67(10) . . ?
C4 C3 C6 89.55(8) . . ?
C2 C3 H3 114.9 . . ?
C4 C3 H3 114.9 . . ?
C6 C3 H3 114.9 . . ?
C13 C4 C3 117.62(10) . . ?
C13 C4 C5 117.02(9) . . ?
C3 C4 C5 90.59(8) . . ?
C13 C4 H4 110.1 . . ?
C3 C4 H4 110.1 . . ?
C5 C4 H4 110.1 . . ?
O1 C6 C3 107.55(9) . . ?
O1 C6 C5 114.96(10) . . ?
C3 C6 C5 91.26(8) . . ?
O1 C6 H6 113.6 . . ?
C3 C6 H6 113.6 . . ?
C5 C6 H6 113.6 . . ?
C7 C5 C6 116.12(10) . . ?
C7 C5 C4 116.83(9) . . ?
C6 C5 C4 88.08(8) . . ?
C7 C5 H5 111.3 . . ?
C6 C5 H5 111.3 . . ?
C4 C5 H5 111.3 . . ?
C9 C8 C7 120.63(12) . . ?
C9 C8 H8 119.7 . . ?
C7 C8 H8 119.7 . . ?
C12 C7 C8 118.28(11) . . ?
C12 C7 C5 119.96(11) . . ?
C8 C7 C5 121.76(11) . . ?
C10 C9 C8 120.29(13) . . ?
C10 C9 H9 119.9 . . ?
C8 C9 H9 119.9 . . ?
C9 C10 C11 119.67(12) . . ?
C9 C10 H10 120.2 . . ?
C11 C10 H10 120.2 . . ?
C12 C11 C10 119.92(13) . . ?
C12 C11 H11 120.0 . . ?
C10 C11 H11 120.0 . . ?
C11 C12 C7 121.19(12) . . ?
C11 C12 H12 119.4 . . ?
C7 C12 H12 119.4 . . ?
O2 C13 C14 120.41(11) . . ?
O2 C13 C4 122.02(10) . . ?
C14 C13 C4 117.57(10) . . ?
C15 C14 C19 119.48(11) . . ?
C15 C14 C13 118.78(11) . . ?
C19 C14 C13 121.73(11) . . ?
C16 C15 C14 120.51(12) . . ?
C16 C15 H15 119.7 . . ?
C14 C15 H15 119.7 . . ?
C15 C16 C17 119.80(12) . . ?
C15 C16 H16 120.1 . . ?
C17 C16 H16 120.1 . . ?
C18 C17 C16 119.99(11) . . ?
C18 C17 H17 120.0 . . ?
C16 C17 H17 120.0 . . ?
C17 C18 C19 120.35(12) . . ?
C17 C18 H18 119.8 . . ?
C19 C18 H18 119.8 . . ?
C18 C19 C14 119.84(11) . . ?
C18 C19 H19 120.1 . . ?
C14 C19 H19 120.1 . . ?

loop_
_geom_bond_atom_site_label_1
_geom_bond_atom_site_label_2
_geom_bond_distance
_geom_bond_site_symmetry_2
_geom_bond_publ_flag
O1 C6 1.4240(15) . ?
O1 C1 1.4421(15) . ?
C1 C2 1.5230(18) . ?
C1 H1A 0.9900 . ?
C1 H1AB 0.9900 . ?
C2 C3 1.5249(16) . ?
C2 H2A 0.9900 . ?
C2 H2AB 0.9900 . ?
O2 C13 1.2228(15) . ?
C3 C4 1.5468(15) . ?
C3 C6 1.5553(16) . ?
C3 H3 1.0000 . ?
C4 C13 1.5036(16) . ?
C4 C5 1.5846(15) . ?
C4 H4 1.0000 . ?
C6 C5 1.5584(16) . ?
C6 H6 1.0000 . ?
C5 C7 1.5034(15) . ?
C5 H5 1.0000 . ?
C8 C9 1.3890(18) . ?
C8 C7 1.3995(17) . ?
C8 H8 0.9500 . ?
C7 C12 1.3904(17) . ?
C9 C10 1.385(2) . ?
C9 H9 0.9500 . ?
C10 C11 1.389(2) . ?
C10 H10 0.9500 . ?
C11 C12 1.3877(18) . ?
C11 H11 0.9500 . ?
C12 H12 0.9500 . ?
C13 C14 1.4947(16) . ?
C14 C15 1.3903(17) . ?
C14 C19 1.3963(17) . ?
C15 C16 1.3883(17) . ?
C15 H15 0.9500 . ?
C16 C17 1.3922(19) . ?
C16 H16 0.9500 . ?
C17 C18 1.3829(18) . ?
C17 H17 0.9500 . ?
C18 C19 1.3923(17) . ?
C18 H18 0.9500 . ?
C19 H19 0.9500 . ?

loop_
_geom_torsion_atom_site_label_1
_geom_torsion_atom_site_label_2
_geom_torsion_atom_site_label_3
_geom_torsion_atom_site_label_4
_geom_torsion
_geom_torsion_site_symmetry_1
_geom_torsion_site_symmetry_2
_geom_torsion_site_symmetry_3
_geom_torsion_site_symmetry_4
_geom_torsion_publ_flag
C6 O1 C1 C2 -36.01(12) . . . . ?
O1 C1 C2 C3 37.94(12) . . . . ?
C1 C2 C3 C4 70.72(12) . . . . ?
C1 C2 C3 C6 -25.50(12) . . . . ?
C2 C3 C4 C13 128.40(11) . . . . ?
C6 C3 C4 C13 -126.62(10) . . . . ?
C2 C3 C4 C5 -110.40(11) . . . . ?
C6 C3 C4 C5 -5.41(9) . . . . ?
C1 O1 C6 C3 18.97(12) . . . . ?
C1 O1 C6 C5 -80.98(12) . . . . ?
C2 C3 C6 O1 5.19(12) . . . . ?
C4 C3 C6 O1 -111.22(10) . . . . ?
C2 C3 C6 C5 121.91(9) . . . . ?
C4 C3 C6 C5 5.50(9) . . . . ?
O1 C6 C5 C7 -136.21(10) . . . . ?
C3 C6 C5 C7 113.73(10) . . . . ?
O1 C6 C5 C4 104.68(10) . . . . ?
C3 C6 C5 C4 -5.37(9) . . . . ?
C13 C4 C5 C7 8.65(15) . . . . ?
C3 C4 C5 C7 -113.06(11) . . . . ?
C13 C4 C5 C6 127.12(10) . . . . ?
C3 C4 C5 C6 5.40(9) . . . . ?
C9 C8 C7 C12 -0.76(18) . . . . ?
C9 C8 C7 C5 179.08(11) . . . . ?
C6 C5 C7 C12 141.24(11) . . . . ?
C4 C5 C7 C12 -116.86(12) . . . . ?
C6 C5 C7 C8 -38.59(15) . . . . ?
C4 C5 C7 C8 63.30(15) . . . . ?
C7 C8 C9 C10 0.6(2) . . . . ?
C8 C9 C10 C11 0.2(2) . . . . ?
C9 C10 C11 C12 -0.7(2) . . . . ?
C10 C11 C12 C7 0.5(2) . . . . ?
C8 C7 C12 C11 0.20(19) . . . . ?
C5 C7 C12 C11 -179.64(12) . . . . ?
C3 C4 C13 O2 -13.02(16) . . . . ?
C5 C4 C13 O2 -119.28(12) . . . . ?
C3 C4 C13 C14 166.95(9) . . . . ?
C5 C4 C13 C14 60.69(13) . . . . ?
O2 C13 C14 C15 27.61(16) . . . . ?
C4 C13 C14 C15 -152.36(11) . . . . ?
O2 C13 C14 C19 -151.94(11) . . . . ?
C4 C13 C14 C19 28.08(15) . . . . ?
C19 C14 C15 C16 0.57(18) . . . . ?
C13 C14 C15 C16 -179.00(11) . . . . ?
C14 C15 C16 C17 0.89(19) . . . . ?
C15 C16 C17 C18 -1.15(19) . . . . ?
C16 C17 C18 C19 -0.07(19) . . . . ?
C17 C18 C19 C14 1.53(19) . . . . ?
C15 C14 C19 C18 -1.77(17) . . . . ?
C13 C14 C19 C18 177.78(11) . . . . ?
